data_7009196
loop_
_publ_author_name
'Ken'ichi Kitano'
'Rika Tanaka'
'Takahiro Kimura'
'Toshiyuki Tsuda'
'Seiji Shimizu'
'Hideaki Takagi'
'Takanori Nishioka'
'Daisuke Shiomi'
'Akio Ichimura'
'Isamu Kinoshita'
'Kiyoshi Isobe'
'Shun'ichiro Ooi'

_publ_contact_author
;
    ENTER NAME
 ENTER ADDRESS
;
_publ_section_title
;
 Lantern-type dinuclear CrIIIPtII and VIVPtII complexes bridged by
 pyridine-2-thiolate. Synthesis and characterization
;
_journal_issue 6
_journal_name_full 'J. Chem. Soc., Dalton Trans.'
_journal_page_first 995
_journal_page_last 1000
_journal_paper_doi 10.1039/a909241b
_journal_year 2000
_chemical_formula_sum 'C28 H31 Cr N6 O Pt S4'
_chemical_formula_weight 842.92
_space_group_IT_number 130
_symmetry_cell_setting tetragonal
_symmetry_Int_Tables_number 130
_symmetry_space_group_name_Hall '-P 4a 2ac'
_symmetry_space_group_name_H-M 'P 4/n c c :2'
_audit_creation_date 'Mon Sep 27 20:10:37 1999'
_audit_creation_method 'from TEXRAY.INF file'
_cell_angle_alpha 90
_cell_angle_beta 90
_cell_angle_gamma 90
_cell_formula_units_Z 4
_cell_length_a 14.929(5)
_cell_length_b 14.9289
_cell_length_c 14.320(7)
_cell_measurement_reflns_used 25
_cell_measurement_temperature 296.2
_cell_measurement_theta_max 15.0
_cell_measurement_theta_min 14.4
_cell_volume 3191.5(19)
_computing_cell_refinement 'Rigaku/AFC Diffractometer Control'
_computing_data_collection 'Rigaku/AFC Diffractometer Control'
_computing_data_reduction teXsan
_computing_publication_material teXsan
_computing_structure_refinement teXsan
_computing_structure_solution SHELXS86
_diffrn_ambient_temperature 296.2
_diffrn_measurement_device 'Rigaku AFC7S'
_diffrn_measurement_method \w-2\q
_diffrn_orient_matrix_UB_11 -0.02764
_diffrn_orient_matrix_UB_12 0.02903
_diffrn_orient_matrix_UB_13 -0.05595
_diffrn_orient_matrix_UB_21 0.04844
_diffrn_orient_matrix_UB_22 -0.02538
_diffrn_orient_matrix_UB_23 -0.04033
_diffrn_orient_matrix_UB_31 -0.03710
_diffrn_orient_matrix_UB_32 -0.05477
_diffrn_orient_matrix_UB_33 -0.01097
_diffrn_radiation_detector 'scintillation counter'
_diffrn_radiation_monochromator graphite
_diffrn_radiation_source 'Rigaku sealed tube'
_diffrn_radiation_type 'Mo K\a'
_diffrn_radiation_wavelength 0.7107
_diffrn_reflns_av_R_equivalents 0.019
_diffrn_reflns_av_sigmaI/netI 0.052
_diffrn_reflns_limit_h_max 21
_diffrn_reflns_limit_h_min 0
_diffrn_reflns_limit_k_max 0
_diffrn_reflns_limit_k_min -20
_diffrn_reflns_limit_l_max 20
_diffrn_reflns_limit_l_min 0
_diffrn_reflns_number 2706
_diffrn_reflns_reduction_process 'Lp corrections applied'
_diffrn_reflns_theta_max 30.01
_diffrn_reflns_theta_min 2.40
_diffrn_standards_decay_% -8.99
_diffrn_standards_interval_count 150
_diffrn_standards_number 3
_exptl_absorpt_coefficient_mu 4.996
_exptl_absorpt_correction_T_max 1.000
_exptl_absorpt_correction_T_min 0.352
_exptl_absorpt_correction_type '\y scans(North,Phillips & Mathews,1968)'
_exptl_crystal_colour yellow
_exptl_crystal_density_diffrn 1.754
_exptl_crystal_density_meas ?
_exptl_crystal_description prismatic
_exptl_crystal_F_000 1660.00
_exptl_crystal_size_max 0.500
_exptl_crystal_size_mid 0.300
_exptl_crystal_size_min 0.200
_refine_diff_density_max 1.75
_refine_diff_density_min -1.64
_refine_ls_extinction_method none
_refine_ls_goodness_of_fit_obs 1.635
_refine_ls_hydrogen_treatment noref
_refine_ls_matrix_type full
_refine_ls_number_constraints 12
_refine_ls_number_parameters 97
_refine_ls_number_reflns 1253
_refine_ls_number_restraints 0
_refine_ls_R_factor_obs 0.0340
_refine_ls_shift/esd_max 0.0000
_refine_ls_shift/esd_mean 0.0000
_refine_ls_structure_factor_coef F
_refine_ls_weighting_details 'w = 1/[\s^2^(Fo) + 0.00040|Fo|^2^]'
_refine_ls_weighting_scheme calc
_refine_ls_wR_factor_obs 0.0479
_reflns_number_observed 1253
_reflns_number_total 2702
_reflns_observed_criterion >3.0sigma(I)
_cod_data_source_file a909241b.txt
_cod_data_source_block '[Pt(4-mpyt)4CrOH]'
_cod_depositor_comments
;
The following automatic conversions were performed:

'_refine_ls_weighting_scheme' value 'w = 1/[\s^2^(Fo) +
0.00040|Fo|^2^]' was changed to 'calc'. New tag
'_refine_ls_weighting_details' was created. The value of the new tag
was set to 'w = 1/[\s^2^(Fo) + 0.00040|Fo|^2^]'.

Automatic conversion script
Id: cif_fix_values 3143 2015-03-26 13:38:13Z robertas 
;
_cod_original_cell_volume 3191(1)
_cod_original_sg_symbol_H-M 'P 4/n c c    '
_cod_original_formula_sum 'C28 H31 Cr N6 O Pt S4 '
_cod_database_code 7009196

loop_
_symmetry_equiv_pos_as_xyz
x,y,z
1/2-x,y,1/2+z
x,1/2-y,1/2+z
1/2-x,1/2-y,z
y,x,1/2+z
1/2-y,x,z
y,1/2-x,z
1/2-y,1/2-x,1/2+z
-x,-y,-z
1/2+x,-y,1/2-z
-x,1/2+y,1/2-z
1/2+x,1/2+y,-z
-y,-x,1/2-z
1/2+y,-x,-z
-y,1/2+x,-z
1/2+y,1/2+x,1/2-z

loop_
_atom_site_aniso_label
_atom_site_aniso_U_11
_atom_site_aniso_U_22
_atom_site_aniso_U_33
_atom_site_aniso_U_12
_atom_site_aniso_U_13
_atom_site_aniso_U_23
Pt(1) 0.0411(2) 0.0411 0.0196(2) 0.0000 0.0000 0.0000
Cr(1) 0.0422(6) 0.0422 0.0203(8) 0.0000 0.0000 0.0000
S(1) 0.0418(8) 0.059(1) 0.0325(8) -0.001(1) 0.0025(7) -0.010(1)
O(1) 0.054(3) 0.0544 0.050(6) 0.0000 0.0000 0.0000
N(1) 0.045(3) 0.039(3) 0.041(3) 0.000(3) -0.003(3) -0.009(3)
N(2) 0.089(8) 0.0890 0.36(4) -0.03(1) 0.0238 0.024(9)
C(1) 0.045(4) 0.035(4) 0.034(4) 0.001(3) -0.004(3) -0.004(3)
C(2) 0.040(4) 0.047(4) 0.049(5) -0.003(3) -0.001(3) 0.009(4)
C(3) 0.049(5) 0.046(4) 0.066(6) -0.008(4) -0.018(4) 0.006(4)
C(4) 0.078(6) 0.056(5) 0.044(5) -0.013(4) -0.017(5) -0.013(4)
C(5) 0.065(5) 0.054(5) 0.039(4) 0.002(4) -0.004(4) -0.001(4)
C(6) 0.057(6) 0.081(7) 0.099(9) -0.020(5) -0.026(6) 0.008(7)
C(7) 0.085(7) 0.0846 0.11(1) 0.021(9) -0.0324 -0.032(8)
C(8) 0.081(7) 0.0810 0.13(2) -0.030(10) 0.0073 0.007(6)

loop_
_atom_site_label
_atom_site_fract_x
_atom_site_fract_y
_atom_site_fract_z
_atom_site_U_iso_or_equiv
_atom_site_thermal_displace_type
_atom_site_calc_flag
_atom_site_calc_attached_atom
_atom_site_occupancy
_atom_site_refinement_flags
Pt(1) 0.2500 0.2500 0.22973(3) 0.03390(7) Uani d . 0.25 S
Cr(1) 0.2500 0.2500 0.4058(1) 0.0349(2) Uani d . 0.25 S
S(1) 0.4054(1) 0.2439(2) 0.2291(1) 0.0443(4) Uani d . 1.00 .
O(1) 0.2500 0.2500 0.5406(8) 0.053(2) Uani d . 0.25 S
N(1) 0.3787(4) 0.3078(4) 0.4045(4) 0.041(2) Uani d . 1.00 .
N(2) 0.6513(10) -0.6513 0.7500 0.180(8) Uani d . 0.50 S
C(1) 0.4377(5) 0.2943(5) 0.3338(5) 0.038(2) Uani d . 1.00 .
C(2) 0.5269(5) 0.3196(5) 0.3437(6) 0.045(2) Uani d . 1.00 .
C(3) 0.5571(5) 0.3608(5) 0.4235(6) 0.054(3) Uani d . 1.00 .
C(4) 0.4928(6) 0.3776(6) 0.4924(6) 0.059(3) Uani d . 1.00 .
C(5) 0.4082(6) 0.3512(6) 0.4798(6) 0.053(2) Uani d . 1.00 .
C(6) 0.6540(6) 0.3868(7) 0.4349(8) 0.079(4) Uani d . 1.00 .
C(7) 0.5326(8) -0.5326 0.7500 0.092(4) Uani d . 0.50 S
C(8) 0.597(1) -0.5972 0.7500 0.098(4) Uani d . 0.50 S
H(1) 0.5706 0.3094 0.2963 0.0503 Uiso calc . 1.00 .
H(2) 0.5099 0.4116 0.5481 0.0664 Uiso calc . 1.00 .
H(3) 0.3638 0.3604 0.5349 0.0595 Uiso calc . 1.00 .
H(4) 0.6929 0.3371 0.4333 0.0820 Uiso calc . 1.00 .
H(5) 0.6722 0.4298 0.3895 0.0820 Uiso calc . 1.00 .
H(6) 0.6645 0.4165 0.4967 0.0820 Uiso calc . 1.00 .

loop_
_atom_type_symbol
_atom_type_oxidation_number
_atom_type_number_in_cell
_atom_type_scat_dispersion_real
_atom_type_scat_dispersion_imag
_atom_type_scat_source
C 0 112 0.003 0.002
;International Tables for Crystallography
(1992, Vol. C, Tables 4.2.6.8 and 6.1.1.1)
;
H 0 124 0.000 0.000
;International Tables for Crystallography
(1992, Vol. C, Table 6.1.1.2)
;
O 0 4 0.011 0.006
;International Tables for Crystallography
(1992, Vol. C, Tables 4.2.6.8 and 6.1.1.1)
;
N 0 24 0.006 0.003
;International Tables for Crystallography
(1992, Vol. C, Tables 4.2.6.8 and 6.1.1.1)
;
S 0 16 0.125 0.123
;International Tables for Crystallography
(1992, Vol. C, Tables 4.2.6.8 and 6.1.1.1)
;
Cr 0 4 0.321 0.624
;International Tables for Crystallography
(1992, Vol. C, Tables 4.2.6.8 and 6.1.1.1)
;
Pt 0 4 -1.703 8.390
;International Tables for Crystallography
(1992, Vol. C, Tables 4.2.6.8 and 6.1.1.1)
;

loop_
_geom_angle_atom_site_label_1
_geom_angle_atom_site_label_2
_geom_angle_atom_site_label_3
_geom_angle
_geom_angle_site_symmetry_1
_geom_angle_site_symmetry_2
_geom_angle_site_symmetry_3
_geom_angle_publ_flag
Cr(1) Pt(1) S(1) 90.22(4) 1_555 1_555 1_555 yes
Cr(1) Pt(1) S(1) 90.22(4) 1_555 1_555 4_555 yes
Cr(1) Pt(1) S(1) 90.22(4) 1_555 1_555 6_555 yes
Cr(1) Pt(1) S(1) 90.22(4) 1_555 1_555 7_555 yes
S(1) Pt(1) S(1) 179.57(9) 1_555 1_555 4_555 yes
S(1) Pt(1) S(1) 89.999(2) 1_555 1_555 6_555 yes
S(1) Pt(1) S(1) 89.999(2) 1_555 1_555 7_555 yes
S(1) Pt(1) S(1) 89.999(2) 4_555 1_555 6_555 yes
S(1) Pt(1) S(1) 89.999(2) 4_555 1_555 7_555 yes
S(1) Pt(1) S(1) 179.57(9) 6_555 1_555 7_555 yes
Pt(1) Cr(1) O(1) 180.0000(1) 1_555 1_555 1_555 yes
Pt(1) Cr(1) N(1) 89.5(2) 1_555 1_555 1_555 yes
Pt(1) Cr(1) N(1) 89.5(2) 1_555 1_555 4_555 yes
Pt(1) Cr(1) N(1) 89.5(2) 1_555 1_555 6_555 yes
Pt(1) Cr(1) N(1) 89.5(2) 1_555 1_555 7_555 yes
O(1) Cr(1) N(1) 90.5(2) 1_555 1_555 1_555 yes
O(1) Cr(1) N(1) 90.5(2) 1_555 1_555 4_555 yes
O(1) Cr(1) N(1) 90.5(2) 1_555 1_555 6_555 yes
O(1) Cr(1) N(1) 90.5(2) 1_555 1_555 7_555 yes
N(1) Cr(1) N(1) 179.0(4) 1_555 1_555 4_555 yes
N(1) Cr(1) N(1) 90.00(1) 1_555 1_555 6_555 yes
N(1) Cr(1) N(1) 90.00(1) 1_555 1_555 7_555 yes
N(1) Cr(1) N(1) 90.00(1) 4_555 1_555 6_555 yes
N(1) Cr(1) N(1) 90.00(1) 4_555 1_555 7_555 yes
N(1) Cr(1) N(1) 179.0(4) 6_555 1_555 7_555 yes
Pt(1) S(1) C(1) 104.8(2) 1_555 1_555 1_555 yes
Cr(1) N(1) C(1) 122.5(5) 1_555 1_555 1_555 yes
Cr(1) N(1) C(5) 119.6(6) 1_555 1_555 1_555 yes
C(1) N(1) C(5) 117.5(7) 1_555 1_555 1_555 yes
S(1) C(1) N(1) 121.7(5) 1_555 1_555 1_555 yes
S(1) C(1) C(2) 118.0(6) 1_555 1_555 1_555 yes
N(1) C(1) C(2) 120.3(7) 1_555 1_555 1_555 yes
C(1) C(2) C(3) 121.4(8) 1_555 1_555 1_555 yes
C(1) C(2) H(1) 122.6(8) 1_555 1_555 1_555 no
C(3) C(2) H(1) 116.0(8) 1_555 1_555 1_555 no
C(2) C(3) C(4) 116.2(7) 1_555 1_555 1_555 yes
C(2) C(3) C(6) 121.4(9) 1_555 1_555 1_555 yes
C(4) C(3) C(6) 122.4(8) 1_555 1_555 1_555 yes
C(3) C(4) C(5) 120.1(8) 1_555 1_555 1_555 yes
C(3) C(4) H(2) 119.2(8) 1_555 1_555 1_555 no
C(5) C(4) H(2) 120.6(10) 1_555 1_555 1_555 no
N(1) C(5) C(4) 124.4(9) 1_555 1_555 1_555 yes
N(1) C(5) H(3) 117.9(8) 1_555 1_555 1_555 no
C(4) C(5) H(3) 117.5(8) 1_555 1_555 1_555 no
C(3) C(6) H(4) 112.8(9) 1_555 1_555 1_555 no
C(3) C(6) H(5) 112.0(9) 1_555 1_555 1_555 no
C(3) C(6) H(6) 111.1(9) 1_555 1_555 1_555 no
H(4) C(6) H(5) 109(1) 1_555 1_555 1_555 no
H(4) C(6) H(6) 105.7(9) 1_555 1_555 1_555 no
H(5) C(6) H(6) 105.0(10) 1_555 1_555 1_555 no
N(2) C(8) C(7) 180.0 1_555 1_555 1_555 yes

loop_
_geom_bond_atom_site_label_1
_geom_bond_atom_site_label_2
_geom_bond_distance
_geom_bond_site_symmetry_1
_geom_bond_site_symmetry_2
_geom_bond_publ_flag
Pt(1) Cr(1) 2.522(2) 1_555 1_555 yes
Pt(1) S(1) 2.321(2) 1_555 1_555 yes
Pt(1) S(1) 2.321(2) 1_555 4_555 yes
Pt(1) S(1) 2.321(2) 1_555 6_555 yes
Pt(1) S(1) 2.321(2) 1_555 7_555 yes
Cr(1) O(1) 1.93(1) 1_555 1_555 yes
Cr(1) N(1) 2.106(6) 1_555 1_555 yes
Cr(1) N(1) 2.106(6) 1_555 4_555 yes
Cr(1) N(1) 2.106(6) 1_555 6_555 yes
Cr(1) N(1) 2.106(6) 1_555 7_555 yes
S(1) C(1) 1.745(7) 1_555 1_555 yes
N(1) C(1) 1.358(9) 1_555 1_555 yes
N(1) C(5) 1.333(10) 1_555 1_555 yes
N(2) C(8) 1.14(2) 1_555 1_555 yes
C(1) C(2) 1.392(9) 1_555 1_555 yes
C(2) C(3) 1.37(1) 1_555 1_555 yes
C(2) H(1) 0.954 1_555 1_555 no
C(3) C(4) 1.40(1) 1_555 1_555 yes
C(3) C(6) 1.51(1) 1_555 1_555 yes
C(4) C(5) 1.34(1) 1_555 1_555 yes
C(4) H(2) 0.979 1_555 1_555 no
C(5) H(3) 1.039 1_555 1_555 no
C(6) H(4) 0.944 1_555 1_555 no
C(6) H(5) 0.953 1_555 1_555 no
C(6) H(6) 1.002 1_555 1_555 no
C(7) C(8) 1.37(2) 1_555 1_555 yes

loop_
_geom_contact_atom_site_label_1
_geom_contact_atom_site_label_2
_geom_contact_distance
_geom_contact_site_symmetry_1
_geom_contact_site_symmetry_2
_geom_contact_publ_flag
Pt(1) Cr(1) 2.522(2) 1_555 1_555 ?
Pt(1) O(1) 2.71(1) 1_555 2_554 ?
S(1) O(1) 3.560(9) 1_555 2_554 ?
N(2) C(2) 3.401(8) 1_555 3_545 ?
N(2) C(2) 3.401(8) 1_555 14_556 ?
C(2) C(7) 3.56(2) 1_555 5_654 ?
